data_1560291
loop_
_publ_author_name
'Gao, Ying'
'Duan, Fang-Fang'
'Liu, Lin'
'Peng, Xiao-Gang'
'Meng, Xiang-Gao'
'Ruan, Han-Li'

_publ_section_title
;
 Hypothemycin-Type Resorcylic Acid Lactones with Immunosuppressive
 Activities from a <i>Podospora</i> sp.
;
_journal_issue 2
_journal_name_full 'Journal of natural products'
_journal_page_first 483
_journal_page_last 494
_journal_paper_doi 10.1021/acs.jnatprod.0c01344
_journal_volume 84
_journal_year 2021
_chemical_absolute_configuration ad
_chemical_formula_moiety 'C19 H24 O8, C H4 O'
_chemical_formula_sum 'C20 H28 O9'
_chemical_formula_weight 412.42
_space_group_crystal_system orthorhombic
_space_group_IT_number 19
_space_group_name_Hall 'P 2ac 2ab'
_space_group_name_H-M_alt 'P 21 21 21'
_atom_sites_solution_hydrogens geom
_atom_sites_solution_primary direct
_audit_creation_date 2019-03-26
_audit_creation_method
; 
Olex2 1.2 
(compiled 2018.05.29 svn.r3508 for OlexSys, GUI svn.r5506) 
;
_cell_angle_alpha 90
_cell_angle_beta 90
_cell_angle_gamma 90
_cell_formula_units_Z 4
_cell_length_a 5.7391(4)
_cell_length_b 10.8943(7)
_cell_length_c 32.111(2)
_cell_measurement_reflns_used 5085
_cell_measurement_temperature 293(2)
_cell_measurement_theta_max 66.15
_cell_measurement_theta_min 2.75
_cell_volume 2007.7(2)
_computing_cell_refinement 'SAINT v7.68A (Bruker, 2009)'
_computing_data_collection 'Bruker APEX2'
_computing_data_reduction 'SAINT v7.68A (Bruker, 2009)'
_computing_molecular_graphics 'Olex2 (Dolomanov et al., 2009)'
_computing_publication_material 'Olex2 (Dolomanov et al., 2009)'
_computing_structure_refinement 'XL (Sheldrick, 2008)'
_computing_structure_solution 'ShelXS (Sheldrick, 2008)'
_diffrn_ambient_temperature 293(2)
_diffrn_measured_fraction_theta_full 0.961
_diffrn_measured_fraction_theta_max 0.961
_diffrn_measurement_device_type 'Bruker APEX-II CCD'
_diffrn_measurement_method '\f and \w scans'
_diffrn_radiation_monochromator graphite
_diffrn_radiation_type CuK\a
_diffrn_radiation_wavelength 1.54178
_diffrn_reflns_av_R_equivalents 0.0696
_diffrn_reflns_av_unetI/netI 0.0741
_diffrn_reflns_Laue_measured_fraction_full 0.961
_diffrn_reflns_Laue_measured_fraction_max 0.961
_diffrn_reflns_limit_h_max 5
_diffrn_reflns_limit_h_min -6
_diffrn_reflns_limit_k_max 12
_diffrn_reflns_limit_k_min -11
_diffrn_reflns_limit_l_max 34
_diffrn_reflns_limit_l_min -37
_diffrn_reflns_number 10587
_diffrn_reflns_point_group_measured_fraction_full 0.950
_diffrn_reflns_point_group_measured_fraction_max 0.950
_diffrn_reflns_theta_full 66.751
_diffrn_reflns_theta_max 66.751
_diffrn_reflns_theta_min 2.752
_diffrn_standards_number 0
_exptl_absorpt_coefficient_mu 0.907
_exptl_absorpt_correction_T_max 0.7528
_exptl_absorpt_correction_T_min 0.3658
_exptl_absorpt_correction_type multi-scan
_exptl_crystal_colour colourless
_exptl_crystal_colour_primary colourless
_exptl_crystal_density_diffrn 1.364
_exptl_crystal_description needle
_exptl_crystal_F_000 880
_exptl_crystal_size_max 0.15
_exptl_crystal_size_mid 0.06
_exptl_crystal_size_min 0.04
_refine_diff_density_max 0.395
_refine_diff_density_min -0.530
_refine_diff_density_rms 0.137
_refine_ls_abs_structure_details
; 
 Flack x determined using 1238 quotients [(I+)-(I-)]/[(I+)+(I-)] 
 (Parsons, Flack and Wagner, Acta Cryst. B69 (2013) 249-259). 
;
_refine_ls_abs_structure_Flack 0.01(14)
_refine_ls_extinction_coef 0.0078(14)
_refine_ls_extinction_expression Fc^*^=kFc[1+0.001xFc^2^\l^3^/sin(2\q)]^-1/4^
_refine_ls_extinction_method 'SHELXL-2014/7 (Sheldrick 2014'
_refine_ls_goodness_of_fit_ref 1.066
_refine_ls_hydrogen_treatment constr
_refine_ls_matrix_type full
_refine_ls_number_parameters 271
_refine_ls_number_reflns 3379
_refine_ls_number_restraints 0
_refine_ls_restrained_S_all 1.066
_refine_ls_R_factor_all 0.0574
_refine_ls_R_factor_gt 0.0558
_refine_ls_shift/su_max 0.000
_refine_ls_shift/su_mean 0.000
_refine_ls_structure_factor_coef Fsqd
_refine_ls_weighting_details 'w=1/[\s^2^(Fo^2^)+(0.0922P)^2^+0.0174P] where P=(Fo^2^+2Fc^2^)/3'
_refine_ls_weighting_scheme calc
_refine_ls_wR_factor_gt 0.1325
_refine_ls_wR_factor_ref 0.1344
_reflns_Friedel_coverage 0.679
_reflns_Friedel_fraction_full 0.936
_reflns_Friedel_fraction_max 0.935
_reflns_number_gt 3214
_reflns_number_total 3379
_reflns_threshold_expression 'I > 2\s(I)'
_cod_data_source_file np0c01344_si_009.cif
_cod_data_source_block cu_190325f_0m
_cod_depositor_comments 'Adding full bibliography for 1560283--1560291.cif.'
_cod_database_code 1560291
_shelx_shelxl_version_number 2014/7
_shelx_space_group_comment
; 
The symmetry employed for this shelxl refinement is uniquely defined 
by the following loop, which should always be used as a source of 
symmetry information in preference to the above space-group names. 
They are only intended as comments. 
;
_shelx_estimated_absorpt_t_max 0.965
_shelx_estimated_absorpt_t_min 0.876
_olex2_refinement_description
; 
1. Fixed Uiso 
 At 1.2 times of: 
  All C(H) groups, All C(H,H) groups 
 At 1.5 times of: 
  All C(H,H,H) groups, All O(H) groups 
2.a Ternary CH refined with riding coordinates: 
 C3(H3), C5(H5), C8(H8), C9(H9) 
2.b Secondary CH2 refined with riding coordinates: 
 C4(H4A,H4B), C6(H6A,H6B), C10(H10A,H10B) 
2.c Aromatic/amide H refined with riding coordinates: 
 C11(H11), C12(H12), C14(H14), C16(H16) 
2.d Idealised Me refined as rotating group: 
 C19(H19A,H19B,H19C), C20(H20A,H20B,H20C), C21(H21A,H21B,H21C) 
2.e Idealised tetrahedral OH refined as rotating group: 
 O3(H3A), O5(H5A), O6(H6), O8(H8A), O9(H9A) 
;
_olex2_submission_special_instructions 'No special instructions were received'

loop_
_space_group_symop_operation_xyz
'x, y, z'
'x+1/2, -y+1/2, -z'
'-x, y+1/2, -z+1/2'
'-x+1/2, -y, z+1/2'

loop_
_atom_site_label
_atom_site_type_symbol
_atom_site_fract_x
_atom_site_fract_y
_atom_site_fract_z
_atom_site_U_iso_or_equiv
_atom_site_adp_type
_atom_site_occupancy
_atom_site_site_symmetry_order
_atom_site_calc_flag
_atom_site_refinement_flags_posn
_atom_site_refinement_flags_adp
_atom_site_refinement_flags_occupancy
_atom_site_disorder_assembly
_atom_site_disorder_group
C1 C 0.1743(5) 0.4368(3) 0.06998(8) 0.0367(7) Uani 1 1 d . . . . .
C3 C 0.3773(6) 0.2556(3) 0.09103(9) 0.0382(7) Uani 1 1 d . . . . .
H3 H 0.2288 0.2225 0.1011 0.046 Uiso 1 1 calc R . . . .
C4 C 0.5670(6) 0.2345(3) 0.12321(9) 0.0383(7) Uani 1 1 d . . . . .
H4A H 0.7146 0.2617 0.1117 0.046 Uiso 1 1 calc R . . . .
H4B H 0.5794 0.1471 0.1286 0.046 Uiso 1 1 calc R . . . .
C5 C 0.5253(5) 0.3007(3) 0.16448(9) 0.0348(6) Uani 1 1 d . . . . .
H5 H 0.4997 0.3876 0.1581 0.042 Uiso 1 1 calc R . . . .
C6 C 0.7421(5) 0.2928(3) 0.19190(9) 0.0363(6) Uani 1 1 d . . . . .
H6A H 0.7787 0.2070 0.1968 0.044 Uiso 1 1 calc R . . . .
H6B H 0.8725 0.3291 0.1771 0.044 Uiso 1 1 calc R . . . .
C7 C 0.7147(5) 0.3565(3) 0.23341(9) 0.0336(6) Uani 1 1 d . . . . .
C8 C 0.6353(5) 0.4901(3) 0.23543(9) 0.0352(6) Uani 1 1 d . . . . .
H8 H 0.4887 0.4974 0.2200 0.042 Uiso 1 1 calc R . . . .
C9 C 0.8059(5) 0.5860(3) 0.21842(9) 0.0354(7) Uani 1 1 d . . . . .
H9 H 0.7578 0.6658 0.2296 0.043 Uiso 1 1 calc R . . . .
C10 C 0.8242(5) 0.5999(3) 0.17088(9) 0.0376(7) Uani 1 1 d . . . . .
H10A H 0.9489 0.6571 0.1646 0.045 Uiso 1 1 calc R . . . .
H10B H 0.8669 0.5211 0.1591 0.045 Uiso 1 1 calc R . . . .
C11 C 0.6060(5) 0.6439(3) 0.14998(9) 0.0378(7) Uani 1 1 d . . . . .
H11 H 0.5149 0.7024 0.1634 0.045 Uiso 1 1 calc R . . . .
C12 C 0.5379(5) 0.6021(3) 0.11296(9) 0.0346(6) Uani 1 1 d . . . . .
H12 H 0.6233 0.5381 0.1014 0.042 Uiso 1 1 calc R . . . .
C13 C 0.3370(5) 0.6493(3) 0.08866(8) 0.0341(6) Uani 1 1 d . . . . .
C14 C 0.3099(6) 0.7746(3) 0.08599(9) 0.0389(7) Uani 1 1 d . . . . .
H14 H 0.4157 0.8257 0.0994 0.047 Uiso 1 1 calc R . . . .
C15 C 0.1249(6) 0.8269(3) 0.06332(9) 0.0402(7) Uani 1 1 d . . . . .
C16 C -0.0305(6) 0.7529(3) 0.04210(10) 0.0433(7) Uani 1 1 d . . . . .
H16 H -0.1491 0.7874 0.0262 0.052 Uiso 1 1 calc R . . . .
C17 C -0.0075(6) 0.6274(3) 0.04476(9) 0.0391(7) Uani 1 1 d . . . . .
C18 C 0.1735(5) 0.5711(3) 0.06786(8) 0.0349(6) Uani 1 1 d . . . . .
C19 C 0.4370(7) 0.2002(3) 0.04893(10) 0.0488(8) Uani 1 1 d . . . . .
H19A H 0.5880 0.2283 0.0403 0.073 Uiso 1 1 calc GR . . . .
H19B H 0.3226 0.2251 0.0288 0.073 Uiso 1 1 calc GR . . . .
H19C H 0.4379 0.1123 0.0511 0.073 Uiso 1 1 calc GR . . . .
C20 C -0.0714(8) 1.0085(4) 0.04269(14) 0.0607(10) Uani 1 1 d . . . . .
H20A H -0.0594 0.9910 0.0135 0.091 Uiso 1 1 calc GR . . . .
H20B H -0.0638 1.0957 0.0470 0.091 Uiso 1 1 calc GR . . . .
H20C H -0.2172 0.9780 0.0531 0.091 Uiso 1 1 calc GR . . . .
C21 C 0.9302(8) 0.9359(4) 0.15846(12) 0.0627(10) Uani 1 1 d . . . . .
H21A H 0.8430 0.8990 0.1362 0.094 Uiso 1 1 calc GR . . . .
H21B H 1.0792 0.8963 0.1607 0.094 Uiso 1 1 calc GR . . . .
H21C H 0.9523 1.0216 0.1527 0.094 Uiso 1 1 calc GR . . . .
O1 O 0.0144(4) 0.3727(2) 0.05651(9) 0.0533(6) Uani 1 1 d . . . . .
O2 O 0.3622(4) 0.3880(2) 0.08689(7) 0.0406(5) Uani 1 1 d . . . . .
O3 O 0.3247(4) 0.2576(2) 0.18526(8) 0.0458(6) Uani 1 1 d . . . . .
H3A H 0.3463 0.1868 0.1930 0.069 Uiso 1 1 calc GR . . . .
O4 O 0.7482(5) 0.2996(2) 0.26557(7) 0.0507(6) Uani 1 1 d . . . . .
O5 O 0.5930(4) 0.5247(2) 0.27756(7) 0.0470(6) Uani 1 1 d . . . . .
H5A H 0.4988 0.4772 0.2880 0.070 Uiso 1 1 calc GR . . . .
O6 O 1.0296(4) 0.5593(2) 0.23540(7) 0.0443(6) Uani 1 1 d . . . . .
H6 H 1.1073 0.6224 0.2363 0.066 Uiso 1 1 calc GR . . . .
O7 O 0.1159(5) 0.9506(2) 0.06435(8) 0.0502(6) Uani 1 1 d . . . . .
O8 O -0.1684(5) 0.5616(3) 0.02380(8) 0.0546(7) Uani 1 1 d . . . . .
H8A H -0.1529 0.4886 0.0293 0.082 Uiso 1 1 calc GR . . . .
O9 O 0.8082(5) 0.9223(4) 0.19585(9) 0.0738(10) Uani 1 1 d . . . . .
H9A H 0.8872 0.9489 0.2151 0.111 Uiso 1 1 calc GR . . . .

loop_
_atom_site_aniso_label
_atom_site_aniso_U_11
_atom_site_aniso_U_22
_atom_site_aniso_U_33
_atom_site_aniso_U_23
_atom_site_aniso_U_13
_atom_site_aniso_U_12
C1 0.0308(17) 0.0411(16) 0.0383(13) 0.0000(11) -0.0024(12) 0.0015(12)
C3 0.0390(18) 0.0319(15) 0.0436(15) -0.0027(11) -0.0044(13) 0.0002(11)
C4 0.0369(16) 0.0331(15) 0.0449(14) -0.0016(11) -0.0034(12) 0.0073(11)
C5 0.0319(16) 0.0299(13) 0.0425(13) -0.0002(11) -0.0010(11) 0.0051(11)
C6 0.0342(17) 0.0322(15) 0.0425(15) -0.0025(11) -0.0001(12) 0.0056(11)
C7 0.0248(15) 0.0344(15) 0.0415(14) -0.0013(11) -0.0036(11) -0.0008(10)
C8 0.0300(16) 0.0368(15) 0.0387(13) -0.0044(11) -0.0015(11) 0.0009(11)
C9 0.0322(17) 0.0330(15) 0.0411(14) 0.0002(10) -0.0046(12) 0.0000(11)
C10 0.0299(16) 0.0392(15) 0.0436(15) 0.0056(11) -0.0041(12) -0.0040(11)
C11 0.0344(17) 0.0352(15) 0.0438(14) 0.0032(11) -0.0030(12) 0.0010(11)
C12 0.0281(15) 0.0335(14) 0.0422(13) 0.0054(11) -0.0014(11) -0.0016(11)
C13 0.0259(15) 0.0393(15) 0.0370(13) 0.0032(11) 0.0018(11) 0.0023(11)
C14 0.0347(17) 0.0378(17) 0.0441(14) 0.0041(11) -0.0005(12) 0.0001(11)
C15 0.0367(18) 0.0416(17) 0.0423(14) 0.0049(11) 0.0030(13) 0.0057(12)
C16 0.0324(17) 0.0529(18) 0.0447(14) 0.0068(12) -0.0038(13) 0.0081(13)
C17 0.0305(17) 0.0483(18) 0.0385(13) 0.0021(11) -0.0024(12) 0.0026(12)
C18 0.0286(16) 0.0390(15) 0.0371(13) 0.0015(10) 0.0014(11) 0.0026(11)
C19 0.052(2) 0.0482(18) 0.0468(16) -0.0101(13) -0.0044(14) 0.0074(15)
C20 0.052(2) 0.050(2) 0.080(2) 0.0133(17) 0.0002(19) 0.0192(16)
C21 0.062(3) 0.062(2) 0.063(2) -0.0051(17) 0.0010(19) 0.0085(19)
O1 0.0399(15) 0.0458(13) 0.0740(15) -0.0008(11) -0.0189(12) -0.0034(10)
O2 0.0368(12) 0.0327(11) 0.0522(11) -0.0009(8) -0.0120(10) 0.0027(8)
O3 0.0337(13) 0.0485(13) 0.0551(12) 0.0043(10) 0.0013(10) 0.0008(9)
O4 0.0648(17) 0.0416(12) 0.0457(11) 0.0037(10) -0.0097(11) 0.0068(11)
O5 0.0536(15) 0.0434(13) 0.0439(11) -0.0088(9) 0.0110(10) -0.0042(10)
O6 0.0342(13) 0.0455(12) 0.0534(11) 0.0064(10) -0.0143(10) -0.0072(9)
O7 0.0528(15) 0.0395(12) 0.0583(13) 0.0074(9) -0.0026(11) 0.0120(10)
O8 0.0465(16) 0.0565(15) 0.0607(13) -0.0013(11) -0.0251(12) 0.0036(11)
O9 0.0447(17) 0.115(3) 0.0618(16) -0.0266(16) -0.0047(12) 0.0100(16)

loop_
_atom_type_symbol
_atom_type_description
_atom_type_scat_dispersion_real
_atom_type_scat_dispersion_imag
_atom_type_scat_source
C C 0.0181 0.0091 'International Tables Vol C Tables 4.2.6.8 and 6.1.1.4'
H H 0.0000 0.0000 'International Tables Vol C Tables 4.2.6.8 and 6.1.1.4'
O O 0.0492 0.0322 'International Tables Vol C Tables 4.2.6.8 and 6.1.1.4'

loop_
_geom_angle_atom_site_label_1
_geom_angle_atom_site_label_2
_geom_angle_atom_site_label_3
_geom_angle
_geom_angle_site_symmetry_1
_geom_angle_site_symmetry_3
_geom_angle_publ_flag
O1 C1 C18 123.2(3) . . ?
O1 C1 O2 121.7(3) . . ?
O2 C1 C18 115.1(3) . . ?
C4 C3 H3 110.1 . . ?
C4 C3 C19 112.6(3) . . ?
C19 C3 H3 110.1 . . ?
O2 C3 H3 110.1 . . ?
O2 C3 C4 104.8(2) . . ?
O2 C3 C19 109.1(3) . . ?
C3 C4 H4A 108.8 . . ?
C3 C4 H4B 108.8 . . ?
C3 C4 C5 114.0(2) . . ?
H4A C4 H4B 107.6 . . ?
C5 C4 H4A 108.8 . . ?
C5 C4 H4B 108.8 . . ?
C4 C5 H5 107.3 . . ?
C6 C5 C4 110.2(2) . . ?
C6 C5 H5 107.3 . . ?
O3 C5 C4 112.4(3) . . ?
O3 C5 H5 107.3 . . ?
O3 C5 C6 111.9(2) . . ?
C5 C6 H6A 108.9 . . ?
C5 C6 H6B 108.9 . . ?
H6A C6 H6B 107.7 . . ?
C7 C6 C5 113.4(2) . . ?
C7 C6 H6A 108.9 . . ?
C7 C6 H6B 108.9 . . ?
C6 C7 C8 120.5(2) . . ?
O4 C7 C6 119.8(3) . . ?
O4 C7 C8 119.7(3) . . ?
C7 C8 H8 108.2 . . ?
C7 C8 C9 116.4(3) . . ?
C9 C8 H8 108.2 . . ?
O5 C8 C7 110.1(2) . . ?
O5 C8 H8 108.2 . . ?
O5 C8 C9 105.5(2) . . ?
C8 C9 H9 107.1 . . ?
C8 C9 C10 117.7(3) . . ?
C10 C9 H9 107.1 . . ?
O6 C9 C8 107.5(2) . . ?
O6 C9 H9 107.1 . . ?
O6 C9 C10 109.8(3) . . ?
C9 C10 H10A 108.6 . . ?
C9 C10 H10B 108.6 . . ?
H10A C10 H10B 107.6 . . ?
C11 C10 C9 114.7(3) . . ?
C11 C10 H10A 108.6 . . ?
C11 C10 H10B 108.6 . . ?
C10 C11 H11 118.8 . . ?
C12 C11 C10 122.4(3) . . ?
C12 C11 H11 118.8 . . ?
C11 C12 H12 117.3 . . ?
C11 C12 C13 125.4(3) . . ?
C13 C12 H12 117.3 . . ?
C14 C13 C12 117.7(3) . . ?
C14 C13 C18 119.1(3) . . ?
C18 C13 C12 123.2(3) . . ?
C13 C14 H14 119.4 . . ?
C13 C14 C15 121.2(3) . . ?
C15 C14 H14 119.4 . . ?
C16 C15 C14 120.3(3) . . ?
O7 C15 C14 114.9(3) . . ?
O7 C15 C16 124.8(3) . . ?
C15 C16 H16 120.4 . . ?
C17 C16 C15 119.2(3) . . ?
C17 C16 H16 120.4 . . ?
C16 C17 C18 122.2(3) . . ?
O8 C17 C16 115.5(3) . . ?
O8 C17 C18 122.3(3) . . ?
C13 C18 C1 124.8(3) . . ?
C17 C18 C1 117.3(3) . . ?
C17 C18 C13 117.9(3) . . ?
C3 C19 H19A 109.5 . . ?
C3 C19 H19B 109.5 . . ?
C3 C19 H19C 109.5 . . ?
H19A C19 H19B 109.5 . . ?
H19A C19 H19C 109.5 . . ?
H19B C19 H19C 109.5 . . ?
H20A C20 H20B 109.5 . . ?
H20A C20 H20C 109.5 . . ?
H20B C20 H20C 109.5 . . ?
O7 C20 H20A 109.5 . . ?
O7 C20 H20B 109.5 . . ?
O7 C20 H20C 109.5 . . ?
H21A C21 H21B 109.5 . . ?
H21A C21 H21C 109.5 . . ?
H21B C21 H21C 109.5 . . ?
O9 C21 H21A 109.5 . . ?
O9 C21 H21B 109.5 . . ?
O9 C21 H21C 109.5 . . ?
C1 O2 C3 119.1(2) . . ?
C5 O3 H3A 109.5 . . ?
C8 O5 H5A 109.5 . . ?
C9 O6 H6 109.5 . . ?
C15 O7 C20 117.3(3) . . ?
C17 O8 H8A 109.5 . . ?
C21 O9 H9A 109.5 . . ?

loop_
_geom_bond_atom_site_label_1
_geom_bond_atom_site_label_2
_geom_bond_distance
_geom_bond_site_symmetry_2
_geom_bond_publ_flag
C1 C18 1.465(4) . ?
C1 O1 1.231(4) . ?
C1 O2 1.319(4) . ?
C3 H3 0.9800 . ?
C3 C4 1.518(4) . ?
C3 C19 1.519(4) . ?
C3 O2 1.452(4) . ?
C4 H4A 0.9700 . ?
C4 H4B 0.9700 . ?
C4 C5 1.528(4) . ?
C5 H5 0.9800 . ?
C5 C6 1.527(4) . ?
C5 O3 1.412(4) . ?
C6 H6A 0.9700 . ?
C6 H6B 0.9700 . ?
C6 C7 1.511(4) . ?
C7 C8 1.526(4) . ?
C7 O4 1.220(4) . ?
C8 H8 0.9800 . ?
C8 C9 1.533(4) . ?
C8 O5 1.425(4) . ?
C9 H9 0.9800 . ?
C9 C10 1.538(4) . ?
C9 O6 1.425(4) . ?
C10 H10A 0.9700 . ?
C10 H10B 0.9700 . ?
C10 C11 1.499(4) . ?
C11 H11 0.9300 . ?
C11 C12 1.332(4) . ?
C12 H12 0.9300 . ?
C12 C13 1.484(4) . ?
C13 C14 1.377(4) . ?
C13 C18 1.432(4) . ?
C14 H14 0.9300 . ?
C14 C15 1.407(4) . ?
C15 C16 1.382(5) . ?
C15 O7 1.348(4) . ?
C16 H16 0.9300 . ?
C16 C17 1.376(5) . ?
C17 C18 1.416(4) . ?
C17 O8 1.348(4) . ?
C19 H19A 0.9600 . ?
C19 H19B 0.9600 . ?
C19 H19C 0.9600 . ?
C20 H20A 0.9600 . ?
C20 H20B 0.9600 . ?
C20 H20C 0.9600 . ?
C20 O7 1.428(5) . ?
C21 H21A 0.9600 . ?
C21 H21B 0.9600 . ?
C21 H21C 0.9600 . ?
C21 O9 1.398(5) . ?
O3 H3A 0.8200 . ?
O5 H5A 0.8200 . ?
O6 H6 0.8200 . ?
O8 H8A 0.8200 . ?
O9 H9A 0.8200 . ?

loop_
_geom_torsion_atom_site_label_1
_geom_torsion_atom_site_label_2
_geom_torsion_atom_site_label_3
_geom_torsion_atom_site_label_4
_geom_torsion
_geom_torsion_site_symmetry_1
_geom_torsion_site_symmetry_2
_geom_torsion_site_symmetry_3
_geom_torsion_site_symmetry_4
_geom_torsion_publ_flag
C3 C4 C5 C6 -170.2(3) . . . . ?
C3 C4 C5 O3 64.2(3) . . . . ?
C4 C3 O2 C1 -161.9(3) . . . . ?
C4 C5 C6 C7 179.9(2) . . . . ?
C5 C6 C7 C8 -53.1(4) . . . . ?
C5 C6 C7 O4 124.3(3) . . . . ?
C6 C7 C8 C9 -67.7(4) . . . . ?
C6 C7 C8 O5 172.4(2) . . . . ?
C7 C8 C9 C10 77.2(3) . . . . ?
C7 C8 C9 O6 -47.2(3) . . . . ?
C8 C9 C10 C11 64.2(4) . . . . ?
C9 C10 C11 C12 -142.5(3) . . . . ?
C10 C11 C12 C13 -174.0(3) . . . . ?
C11 C12 C13 C14 44.1(4) . . . . ?
C11 C12 C13 C18 -136.5(3) . . . . ?
C12 C13 C14 C15 179.5(3) . . . . ?
C12 C13 C18 C1 4.0(4) . . . . ?
C12 C13 C18 C17 -178.4(3) . . . . ?
C13 C14 C15 C16 -1.9(5) . . . . ?
C13 C14 C15 O7 178.2(3) . . . . ?
C14 C13 C18 C1 -176.5(3) . . . . ?
C14 C13 C18 C17 1.1(4) . . . . ?
C14 C15 C16 C17 2.5(5) . . . . ?
C14 C15 O7 C20 -178.6(3) . . . . ?
C15 C16 C17 C18 -1.4(5) . . . . ?
C15 C16 C17 O8 178.8(3) . . . . ?
C16 C15 O7 C20 1.6(5) . . . . ?
C16 C17 C18 C1 177.3(3) . . . . ?
C16 C17 C18 C13 -0.4(4) . . . . ?
C18 C1 O2 C3 178.9(3) . . . . ?
C18 C13 C14 C15 0.1(4) . . . . ?
C19 C3 C4 C5 173.7(3) . . . . ?
C19 C3 O2 C1 77.3(3) . . . . ?
O1 C1 C18 C13 169.9(3) . . . . ?
O1 C1 C18 C17 -7.7(4) . . . . ?
O1 C1 O2 C3 -2.2(4) . . . . ?
O2 C1 C18 C13 -11.2(4) . . . . ?
O2 C1 C18 C17 171.2(3) . . . . ?
O2 C3 C4 C5 55.3(3) . . . . ?
O3 C5 C6 C7 -54.3(3) . . . . ?
O4 C7 C8 C9 114.9(3) . . . . ?
O4 C7 C8 O5 -5.0(4) . . . . ?
O5 C8 C9 C10 -160.4(3) . . . . ?
O5 C8 C9 O6 75.2(3) . . . . ?
O6 C9 C10 C11 -172.6(2) . . . . ?
O7 C15 C16 C17 -177.6(3) . . . . ?
O8 C17 C18 C1 -2.9(4) . . . . ?
O8 C17 C18 C13 179.4(3) . . . . ?
